data_2231976
loop_
_publ_author_name
'Fun, Hoong-Kun'
'Hemamalini, Madhukar'
'Shetty, Shobhitha'
'Kalluraya, BalaKrishna'

_publ_section_title
;
 Ethyl 2-[2-(2-methoxyphenyl)hydrazinylidene]-3-oxobutanoate
;
_journal_coeditor_code LH5322
_journal_issue 10
_journal_name_full 'Acta Crystallographica Section E'
_journal_page_first o2571
_journal_paper_doi 10.1107/S1600536811034854
_journal_volume 67
_journal_year 2011
_chemical_formula_iupac 'C13 H16 N2 O4'
_chemical_formula_moiety 'C13 H16 N2 O4'
_chemical_formula_sum 'C13 H16 N2 O4'
_chemical_formula_weight 264.28
_chemical_name_systematic
;
Ethyl 2-[2-(2-methoxyphenyl)hydrazinylidene]-3-oxobutanoate
;
_space_group_IT_number 14
_symmetry_cell_setting monoclinic
_symmetry_space_group_name_Hall '-P 2ybc'
_symmetry_space_group_name_H-M 'P 1 21/c 1'
_atom_sites_solution_hydrogens geom
_atom_sites_solution_primary direct
_atom_sites_solution_secondary difmap
_audit_creation_method SHELXL-97
_cell_angle_alpha 90.00
_cell_angle_beta 120.003(3)
_cell_angle_gamma 90.00
_cell_formula_units_Z 4
_cell_length_a 10.1885(4)
_cell_length_b 11.4967(4)
_cell_length_c 13.2492(5)
_cell_measurement_reflns_used 7354
_cell_measurement_temperature 100.00(10)
_cell_measurement_theta_max 30.83
_cell_measurement_theta_min 2.51
_cell_volume 1343.97(10)
_computing_cell_refinement 'SAINT (Bruker, 2009)'
_computing_data_collection 'APEX2 (Bruker, 2009)'
_computing_data_reduction 'SAINT (Bruker, 2009)'
_computing_molecular_graphics 'SHELXTL (Sheldrick, 2008'
_computing_publication_material 'SHELXTL (Sheldrick, 2008 and PLATON (Spek, 2009)'
_computing_structure_refinement 'SHELXTL (Sheldrick, 2008'
_computing_structure_solution 'SHELXTL (Sheldrick, 2008)'
_diffrn_ambient_temperature 100.00(10)
_diffrn_measured_fraction_theta_full 0.995
_diffrn_measured_fraction_theta_max 0.995
_diffrn_measurement_device_type
;
Bruker SMART APEXII CCD area-detector
;
_diffrn_measurement_method '\f and \w'
_diffrn_radiation_monochromator graphite
_diffrn_radiation_source 'fine-focus sealed tube'
_diffrn_radiation_type MoK\a
_diffrn_radiation_wavelength 0.71073
_diffrn_reflns_av_R_equivalents 0.0282
_diffrn_reflns_av_sigmaI/netI 0.0283
_diffrn_reflns_limit_h_max 13
_diffrn_reflns_limit_h_min -14
_diffrn_reflns_limit_k_max 16
_diffrn_reflns_limit_k_min -16
_diffrn_reflns_limit_l_max 18
_diffrn_reflns_limit_l_min -14
_diffrn_reflns_number 14963
_diffrn_reflns_theta_full 30.00
_diffrn_reflns_theta_max 30.00
_diffrn_reflns_theta_min 2.31
_diffrn_standards_number 0
_exptl_absorpt_coefficient_mu 0.098
_exptl_absorpt_correction_T_max 0.9812
_exptl_absorpt_correction_T_min 0.9306
_exptl_absorpt_correction_type multi-scan
_exptl_absorpt_process_details '(SADABS; Bruker, 2009)'
_exptl_crystal_colour green
_exptl_crystal_density_diffrn 1.306
_exptl_crystal_density_method 'not measured'
_exptl_crystal_description needle
_exptl_crystal_F_000 560
_exptl_crystal_size_max 0.75
_exptl_crystal_size_mid 0.27
_exptl_crystal_size_min 0.20
_refine_diff_density_max 0.352
_refine_diff_density_min -0.302
_refine_ls_extinction_method none
_refine_ls_goodness_of_fit_ref 1.026
_refine_ls_hydrogen_treatment mixed
_refine_ls_matrix_type full
_refine_ls_number_parameters 179
_refine_ls_number_reflns 3909
_refine_ls_number_restraints 0
_refine_ls_restrained_S_all 1.026
_refine_ls_R_factor_all 0.0571
_refine_ls_R_factor_gt 0.0438
_refine_ls_shift/su_max_lt 0.001
_refine_ls_shift/su_mean <0.001
_refine_ls_structure_factor_coef Fsqd
_refine_ls_weighting_details 'calc w=1/[\s^2^(Fo^2^)+(0.0513P)^2^+0.4458P] where P=(Fo^2^+2Fc^2^)/3'
_refine_ls_weighting_scheme calc
_refine_ls_wR_factor_gt 0.1070
_refine_ls_wR_factor_ref 0.1155
_reflns_number_gt 3123
_reflns_number_total 3909
_reflns_threshold_expression I>2\s(I)
_cod_data_source_file lh5322.cif
_cod_data_source_block I
_cod_original_cell_volume 1343.97(9)
_cod_original_sg_symbol_H-M 'P 21/c'
_cod_database_code 2231976
_cod_database_fobs_code 2231976

loop_
_symmetry_equiv_pos_as_xyz
'x, y, z'
'-x, y+1/2, -z+1/2'
'-x, -y, -z'
'x, -y-1/2, z-1/2'

loop_
_atom_site_type_symbol
_atom_site_label
_atom_site_fract_x
_atom_site_fract_y
_atom_site_fract_z
_atom_site_U_iso_or_equiv
_atom_site_adp_type
_atom_site_calc_flag
_atom_site_refinement_flags
_atom_site_occupancy
_atom_site_symmetry_multiplicity
O O1 0.30643(9) 0.58032(7) 0.53563(7) 0.02056(18) Uani d . 1 1
O O2 0.61515(9) 0.07478(7) 0.68475(7) 0.01987(18) Uani d . 1 1
O O3 0.76423(9) 0.37484(7) 0.73708(7) 0.02157(19) Uani d . 1 1
O O4 0.51710(10) 0.68753(7) 0.63602(7) 0.02266(19) Uani d . 1 1
N N1 0.49890(11) 0.28280(8) 0.62667(8) 0.01539(19) Uani d . 1 1
N N2 0.44571(10) 0.38868(8) 0.60104(8) 0.01477(19) Uani d . 1 1
C C1 0.24246(12) 0.20271(10) 0.51384(9) 0.0164(2) Uani d . 1 1
H H1A 0.2010 0.2769 0.4937 0.020 Uiso calc R 1 1
C C2 0.14890(13) 0.10570(10) 0.47404(10) 0.0188(2) Uani d . 1 1
H H2A 0.0447 0.1147 0.4267 0.023 Uiso calc R 1 1
C C3 0.21166(13) -0.00471(10) 0.50522(10) 0.0193(2) Uani d . 1 1
H H3A 0.1486 -0.0695 0.4788 0.023 Uiso calc R 1 1
C C4 0.36743(13) -0.02020(10) 0.57532(10) 0.0182(2) Uani d . 1 1
H H4A 0.4082 -0.0946 0.5955 0.022 Uiso calc R 1 1
C C5 0.46119(12) 0.07678(9) 0.61481(9) 0.0155(2) Uani d . 1 1
C C6 0.39815(12) 0.18864(9) 0.58381(9) 0.0149(2) Uani d . 1 1
C C7 0.53715(12) 0.47955(9) 0.63721(9) 0.0154(2) Uani d . 1 1
C C8 0.45682(13) 0.59306(9) 0.60453(9) 0.0160(2) Uani d . 1 1
C C9 0.21993(13) 0.68756(10) 0.50635(10) 0.0211(2) Uani d . 1 1
H H9A 0.2528 0.7404 0.4663 0.025 Uiso calc R 1 1
H H9B 0.2336 0.7254 0.5764 0.025 Uiso calc R 1 1
C C10 0.05623(14) 0.65495(11) 0.42841(12) 0.0297(3) Uani d . 1 1
H H10A -0.0054 0.7237 0.4075 0.045 Uiso calc R 1 1
H H10B 0.0255 0.6022 0.4689 0.045 Uiso calc R 1 1
H H10C 0.0442 0.6182 0.3592 0.045 Uiso calc R 1 1
C C11 0.70375(12) 0.47143(10) 0.70367(9) 0.0172(2) Uani d . 1 1
C C12 0.80061(13) 0.57743(11) 0.72907(11) 0.0232(2) Uani d . 1 1
H H12A 0.9049 0.5546 0.7633 0.035 Uiso calc R 1 1
H H12B 0.7885 0.6267 0.7823 0.035 Uiso calc R 1 1
H H12C 0.7706 0.6189 0.6579 0.035 Uiso calc R 1 1
C C13 0.68844(14) -0.03669(10) 0.71190(10) 0.0215(2) Uani d . 1 1
H H13A 0.7964 -0.0261 0.7543 0.032 Uiso calc R 1 1
H H13B 0.6599 -0.0782 0.6410 0.032 Uiso calc R 1 1
H H13C 0.6581 -0.0803 0.7586 0.032 Uiso calc R 1 1
H H1N1 0.5992(19) 0.2707(14) 0.6701(14) 0.037(4) Uiso d . 1 1

loop_
_atom_site_aniso_label
_atom_site_aniso_U_11
_atom_site_aniso_U_22
_atom_site_aniso_U_33
_atom_site_aniso_U_12
_atom_site_aniso_U_13
_atom_site_aniso_U_23
O1 0.0175(4) 0.0120(4) 0.0265(4) 0.0022(3) 0.0067(3) -0.0010(3)
O2 0.0152(4) 0.0145(4) 0.0242(4) 0.0039(3) 0.0056(3) 0.0015(3)
O3 0.0179(4) 0.0180(4) 0.0241(4) 0.0013(3) 0.0069(3) 0.0013(3)
O4 0.0229(4) 0.0128(4) 0.0280(4) -0.0026(3) 0.0095(4) -0.0013(3)
N1 0.0153(4) 0.0113(4) 0.0177(4) 0.0009(4) 0.0068(4) 0.0009(3)
N2 0.0182(4) 0.0114(4) 0.0149(4) 0.0006(3) 0.0084(4) 0.0001(3)
C1 0.0168(5) 0.0132(5) 0.0191(5) 0.0030(4) 0.0088(4) 0.0021(4)
C2 0.0160(5) 0.0173(5) 0.0224(5) -0.0001(4) 0.0092(4) -0.0001(4)
C3 0.0202(5) 0.0144(5) 0.0233(5) -0.0034(4) 0.0108(5) -0.0019(4)
C4 0.0224(6) 0.0116(5) 0.0208(5) 0.0010(4) 0.0111(4) 0.0006(4)
C5 0.0163(5) 0.0139(5) 0.0158(5) 0.0021(4) 0.0077(4) 0.0006(4)
C6 0.0173(5) 0.0122(5) 0.0163(5) -0.0005(4) 0.0092(4) -0.0002(4)
C7 0.0168(5) 0.0133(5) 0.0150(5) -0.0002(4) 0.0071(4) 0.0002(4)
C8 0.0182(5) 0.0140(5) 0.0158(5) -0.0001(4) 0.0085(4) 0.0001(4)
C9 0.0210(6) 0.0122(5) 0.0272(6) 0.0038(4) 0.0100(5) -0.0004(4)
C10 0.0205(6) 0.0212(6) 0.0420(7) 0.0040(5) 0.0116(6) 0.0000(5)
C11 0.0170(5) 0.0177(5) 0.0152(5) -0.0010(4) 0.0067(4) -0.0007(4)
C12 0.0184(5) 0.0204(6) 0.0264(6) -0.0038(5) 0.0078(5) 0.0001(5)
C13 0.0215(6) 0.0192(6) 0.0243(6) 0.0081(5) 0.0119(5) 0.0052(4)

loop_
_atom_type_symbol
_atom_type_description
_atom_type_scat_dispersion_real
_atom_type_scat_dispersion_imag
_atom_type_scat_source
C C 0.0033 0.0016 'International Tables Vol C Tables 4.2.6.8 and 6.1.1.4'
H H 0.0000 0.0000 'International Tables Vol C Tables 4.2.6.8 and 6.1.1.4'
N N 0.0061 0.0033 'International Tables Vol C Tables 4.2.6.8 and 6.1.1.4'
O O 0.0106 0.0060 'International Tables Vol C Tables 4.2.6.8 and 6.1.1.4'

loop_
_geom_angle_atom_site_label_1
_geom_angle_atom_site_label_2
_geom_angle_atom_site_label_3
_geom_angle
C8 O1 C9 115.03(9)
C5 O2 C13 117.52(9)
N2 N1 C6 119.32(9)
N2 N1 H1N1 120.1(11)
C6 N1 H1N1 120.6(11)
N1 N2 C7 121.15(9)
C2 C1 C6 119.85(10)
C2 C1 H1A 120.1
C6 C1 H1A 120.1
C3 C2 C1 119.66(10)
C3 C2 H2A 120.2
C1 C2 H2A 120.2
C2 C3 C4 121.15(10)
C2 C3 H3A 119.4
C4 C3 H3A 119.4
C5 C4 C3 119.23(10)
C5 C4 H4A 120.4
C3 C4 H4A 120.4
O2 C5 C4 125.60(10)
O2 C5 C6 114.58(9)
C4 C5 C6 119.81(10)
C1 C6 N1 122.73(10)
C1 C6 C5 120.29(10)
N1 C6 C5 116.98(9)
N2 C7 C11 124.05(10)
N2 C7 C8 113.80(9)
C11 C7 C8 122.15(10)
O4 C8 O1 122.70(10)
O4 C8 C7 125.13(10)
O1 C8 C7 112.17(9)
O1 C9 C10 106.76(9)
O1 C9 H9A 110.4
C10 C9 H9A 110.4
O1 C9 H9B 110.4
C10 C9 H9B 110.4
H9A C9 H9B 108.6
C9 C10 H10A 109.5
C9 C10 H10B 109.5
H10A C10 H10B 109.5
C9 C10 H10C 109.5
H10A C10 H10C 109.5
H10B C10 H10C 109.5
O3 C11 C7 119.26(10)
O3 C11 C12 119.68(10)
C7 C11 C12 121.05(10)
C11 C12 H12A 109.5
C11 C12 H12B 109.5
H12A C12 H12B 109.5
C11 C12 H12C 109.5
H12A C12 H12C 109.5
H12B C12 H12C 109.5
O2 C13 H13A 109.5
O2 C13 H13B 109.5
H13A C13 H13B 109.5
O2 C13 H13C 109.5
H13A C13 H13C 109.5
H13B C13 H13C 109.5

loop_
_geom_bond_atom_site_label_1
_geom_bond_atom_site_label_2
_geom_bond_distance
O1 C8 1.3430(14)
O1 C9 1.4510(13)
O2 C5 1.3660(13)
O2 C13 1.4355(13)
O3 C11 1.2393(13)
O4 C8 1.2143(13)
N1 N2 1.3064(12)
N1 C6 1.4019(14)
N1 H1N1 0.898(17)
N2 C7 1.3201(14)
C1 C2 1.3885(15)
C1 C6 1.3896(15)
C1 H1A 0.9300
C2 C3 1.3880(16)
C2 H2A 0.9300
C3 C4 1.3925(16)
C3 H3A 0.9300
C4 C5 1.3891(15)
C4 H4A 0.9300
C5 C6 1.4041(15)
C7 C11 1.4732(16)
C7 C8 1.4852(15)
C9 C10 1.5053(17)
C9 H9A 0.9700
C9 H9B 0.9700
C10 H10A 0.9600
C10 H10B 0.9600
C10 H10C 0.9600
C11 C12 1.4967(16)
C12 H12A 0.9600
C12 H12B 0.9600
C12 H12C 0.9600
C13 H13A 0.9600
C13 H13B 0.9600
C13 H13C 0.9600

loop_
_geom_hbond_atom_site_label_D
_geom_hbond_atom_site_label_H
_geom_hbond_atom_site_label_A
_geom_hbond_site_symmetry_A
_geom_hbond_distance_DH
_geom_hbond_distance_HA
_geom_hbond_distance_DA
_geom_hbond_angle_DHA
_geom_hbond_publ_flag
N1 H1N1 O3 . 0.90(2) 1.886(19) 2.5715(15) 131.6(14) yes
C13 H13C N2 2_646 0.96 2.5800 3.4835(18) 156 yes
C12 H12B Cg1 2_656 0.96 2.92 3.6620(15) 135 yes
C13 H13B Cg1 3_656 0.96 2.66 3.4887(14) 145 yes

loop_
_geom_torsion_atom_site_label_1
_geom_torsion_atom_site_label_2
_geom_torsion_atom_site_label_3
_geom_torsion_atom_site_label_4
_geom_torsion
C6 N1 N2 C7 -178.24(9)
C6 C1 C2 C3 0.46(16)
C1 C2 C3 C4 -0.43(17)
C2 C3 C4 C5 0.18(17)
C13 O2 C5 C4 5.71(15)
C13 O2 C5 C6 -174.96(9)
C3 C4 C5 O2 179.33(10)
C3 C4 C5 C6 0.03(16)
C2 C1 C6 N1 179.86(10)
C2 C1 C6 C5 -0.26(15)
N2 N1 C6 C1 0.42(15)
N2 N1 C6 C5 -179.46(9)
O2 C5 C6 C1 -179.36(9)
C4 C5 C6 C1 0.01(15)
O2 C5 C6 N1 0.53(13)
C4 C5 C6 N1 179.90(10)
N1 N2 C7 C11 2.76(16)
N1 N2 C7 C8 -177.39(9)
C9 O1 C8 O4 -3.10(15)
C9 O1 C8 C7 176.32(9)
N2 C7 C8 O4 174.02(10)
C11 C7 C8 O4 -6.12(17)
N2 C7 C8 O1 -5.37(13)
C11 C7 C8 O1 174.48(9)
C8 O1 C9 C10 179.35(10)
N2 C7 C11 O3 -6.31(16)
C8 C7 C11 O3 173.85(10)
N2 C7 C11 C12 172.36(10)
C8 C7 C11 C12 -7.48(15)

loop_
_cod_related_entry_id
_cod_related_entry_database
_cod_related_entry_code
1 ChemSpider 4656115
